data_4125969
loop_
_publ_author_name
'Settineri, Nicholas S.'
'Garner, Mary E.'
'Arnold, John'

_publ_section_title
;
 A Thorium Chalcogenolate Series Generated by Atom Insertion into
 Thorium-Carbon Bonds.
;
_journal_issue 17
_journal_name_full 'Journal of the American Chemical Society'
_journal_page_first 6261
_journal_page_last 6269
_journal_paper_doi 10.1021/jacs.7b02356
_journal_volume 139
_journal_year 2017
_chemical_formula_sum 'C28 H62 N6 S2 Si Th'
_chemical_formula_weight 807.08
_chemical_name_common nss053
_chemical_name_systematic Th(SSCH2SiMe3)(BIMA)3
_space_group_crystal_system monoclinic
_space_group_IT_number 14
_space_group_name_Hall '-P 2yn'
_space_group_name_H-M_alt 'P 1 21/n 1'
_symmetry_space_group_name_Hall '-P 2yn'
_symmetry_space_group_name_H-M 'P 1 21/n 1'
_atom_sites_solution_hydrogens geom
_atom_sites_solution_primary iterative
_atom_sites_solution_secondary difmap
_audit_creation_method SHELXL-2014/7
_cell_angle_alpha 90
_cell_angle_beta 101.817(4)
_cell_angle_gamma 90
_cell_formula_units_Z 4
_cell_length_a 11.3345(10)
_cell_length_b 18.1535(17)
_cell_length_c 18.6885(17)
_cell_measurement_reflns_used 9861
_cell_measurement_temperature 100(2)
_cell_measurement_theta_max 25.38
_cell_measurement_theta_min 2.24
_cell_volume 3763.9(6)
_computing_cell_refinement 'Bruker SAINT'
_computing_data_collection 'Bruker APEX2'
_computing_data_reduction 'Bruker SAINT'
_computing_molecular_graphics ORTEP-32
_computing_publication_material WinGX
_computing_structure_refinement 'SHELXL-2014/7 (Sheldrick, 2014)'
_computing_structure_solution 'SHELXT (Sheldrick 2008)'
_diffrn_ambient_temperature 100(2)
_diffrn_detector_area_resol_mean 8.366
_diffrn_measured_fraction_theta_full 1.000
_diffrn_measured_fraction_theta_max 0.999
_diffrn_measurement_device_type 'Bruker APEX-II CCD'
_diffrn_measurement_method 'phi and omega scans'
_diffrn_radiation_type MoK\a
_diffrn_radiation_wavelength 0.71073
_diffrn_reflns_av_R_equivalents 0.0299
_diffrn_reflns_av_unetI/netI 0.0098
_diffrn_reflns_Laue_measured_fraction_full 1.000
_diffrn_reflns_Laue_measured_fraction_max 0.999
_diffrn_reflns_limit_h_max 13
_diffrn_reflns_limit_h_min -13
_diffrn_reflns_limit_k_max 21
_diffrn_reflns_limit_k_min -21
_diffrn_reflns_limit_l_max 22
_diffrn_reflns_limit_l_min -22
_diffrn_reflns_number 169148
_diffrn_reflns_point_group_measured_fraction_full 1.000
_diffrn_reflns_point_group_measured_fraction_max 0.999
_diffrn_reflns_theta_full 25.000
_diffrn_reflns_theta_max 25.377
_diffrn_reflns_theta_min 1.580
_diffrn_source 'microfocus sealed tube'
_exptl_absorpt_coefficient_mu 4.129
_exptl_absorpt_correction_T_max 0.745
_exptl_absorpt_correction_T_min 0.641
_exptl_absorpt_correction_type multi-scan
_exptl_absorpt_process_details SADABS
_exptl_crystal_colour Colorless
_exptl_crystal_density_diffrn 1.424
_exptl_crystal_description Block
_exptl_crystal_F_000 1632
_exptl_crystal_size_max 0.050
_exptl_crystal_size_mid 0.050
_exptl_crystal_size_min 0.050
_refine_diff_density_max 1.238
_refine_diff_density_min -0.505
_refine_diff_density_rms 0.062
_refine_ls_extinction_method none
_refine_ls_goodness_of_fit_ref 1.077
_refine_ls_hydrogen_treatment constr
_refine_ls_matrix_type full
_refine_ls_number_parameters 361
_refine_ls_number_reflns 6911
_refine_ls_number_restraints 0
_refine_ls_restrained_S_all 1.077
_refine_ls_R_factor_all 0.0174
_refine_ls_R_factor_gt 0.0157
_refine_ls_shift/su_max 0.004
_refine_ls_shift/su_mean 0.000
_refine_ls_structure_factor_coef Fsqd
_refine_ls_weighting_details 'w=1/[\s^2^(Fo^2^)+(0.0133P)^2^+4.9024P] where P=(Fo^2^+2Fc^2^)/3'
_refine_ls_weighting_scheme calc
_refine_ls_wR_factor_gt 0.0351
_refine_ls_wR_factor_ref 0.0359
_reflns_Friedel_coverage 0.000
_reflns_number_gt 6524
_reflns_number_total 6911
_reflns_threshold_expression 'I > 2\s(I)'
_cod_data_source_file ja7b02356_si_002.cif
_cod_data_source_block nss053
_cod_depositor_comments 'Adding full bibliography for 4125965--4125971.cif.'
_cod_database_code 4125969
_shelx_shelxl_version_number 2014/7
_shelx_space_group_comment
;
The symmetry employed for this shelxl refinement is uniquely defined
by the following loop, which should always be used as a source of
symmetry information in preference to the above space-group names.
They are only intended as comments.
;
_shelx_estimated_absorpt_t_min 0.820
_shelx_estimated_absorpt_t_max 0.820

loop_
_space_group_symop_operation_xyz
'x, y, z'
'-x+1/2, y+1/2, -z+1/2'
'-x, -y, -z'
'x-1/2, -y-1/2, z-1/2'

loop_
_atom_site_label
_atom_site_type_symbol
_atom_site_fract_x
_atom_site_fract_y
_atom_site_fract_z
_atom_site_U_iso_or_equiv
_atom_site_adp_type
_atom_site_occupancy
_atom_site_site_symmetry_order
_atom_site_calc_flag
_atom_site_refinement_flags_posn
_atom_site_refinement_flags_adp
C1 C 0.4780(3) 0.35886(16) 0.21730(14) 0.0396(6) Uani 1 1 d . .
H1A H 0.5563 0.3835 0.2310 0.059 Uiso 1 1 calc R U
H1B H 0.4259 0.3867 0.1783 0.059 Uiso 1 1 calc R U
H1C H 0.4896 0.3089 0.2000 0.059 Uiso 1 1 calc R U
C2 C 0.4196(2) 0.35480(14) 0.28322(14) 0.0313(6) Uani 1 1 d . .
H2 H 0.4118 0.4060 0.3013 0.038 Uiso 1 1 calc R U
C3 C 0.2925(2) 0.32183(18) 0.26048(19) 0.0526(8) Uani 1 1 d . .
H3A H 0.2971 0.2748 0.2355 0.079 Uiso 1 1 calc R U
H3B H 0.2408 0.3559 0.2274 0.079 Uiso 1 1 calc R U
H3C H 0.2586 0.3137 0.3040 0.079 Uiso 1 1 calc R U
C4 C 0.48657(19) 0.31439(12) 0.41010(13) 0.0219(5) Uani 1 1 d . .
C5 C 0.3807(2) 0.35086(15) 0.43398(16) 0.0360(6) Uani 1 1 d . .
H5A H 0.3157 0.3149 0.4320 0.054 Uiso 1 1 calc R U
H5B H 0.3519 0.3921 0.4013 0.054 Uiso 1 1 calc R U
H5C H 0.4062 0.3691 0.4841 0.054 Uiso 1 1 calc R U
C6 C 0.6259(3) 0.33570(18) 0.58207(15) 0.0499(8) Uani 1 1 d . .
H6A H 0.7114 0.3396 0.5801 0.075 Uiso 1 1 calc R U
H6B H 0.6181 0.3270 0.6326 0.075 Uiso 1 1 calc R U
H6C H 0.5846 0.3816 0.5643 0.075 Uiso 1 1 calc R U
C7 C 0.5694(2) 0.27214(13) 0.53433(13) 0.0293(5) Uani 1 1 d . .
H7 H 0.4827 0.2683 0.5377 0.035 Uiso 1 1 calc R U
C8 C 0.6312(3) 0.20017(17) 0.56019(15) 0.0414(7) Uani 1 1 d . .
H8A H 0.5938 0.1600 0.5284 0.062 Uiso 1 1 calc R U
H8B H 0.6231 0.1905 0.6105 0.062 Uiso 1 1 calc R U
H8C H 0.7169 0.2035 0.5583 0.062 Uiso 1 1 calc R U
C9 C 0.8176(3) 0.06405(16) 0.49282(17) 0.0456(7) Uani 1 1 d . .
H9A H 0.8177 0.0836 0.5417 0.068 Uiso 1 1 calc R U
H9B H 0.8450 0.0127 0.4969 0.068 Uiso 1 1 calc R U
H9C H 0.7358 0.0664 0.4630 0.068 Uiso 1 1 calc R U
C10 C 0.9014(3) 0.10922(15) 0.45721(17) 0.0416(7) Uani 1 1 d . .
H10 H 0.9821 0.1089 0.4910 0.050 Uiso 1 1 calc R U
C11 C 0.9174(3) 0.07554(16) 0.38643(18) 0.0539(8) Uani 1 1 d . .
H11A H 0.8402 0.0760 0.3513 0.081 Uiso 1 1 calc R U
H11B H 0.9454 0.0246 0.3950 0.081 Uiso 1 1 calc R U
H11C H 0.9770 0.1040 0.3667 0.081 Uiso 1 1 calc R U
C12 C 0.9328(2) 0.23969(15) 0.48316(13) 0.0279(5) Uani 1 1 d . .
C13 C 1.0519(2) 0.22355(17) 0.53512(16) 0.0406(7) Uani 1 1 d . .
H13A H 1.0810 0.2683 0.5625 0.061 Uiso 1 1 calc R U
H13B H 1.1113 0.2074 0.5070 0.061 Uiso 1 1 calc R U
H13C H 1.0401 0.1846 0.5693 0.061 Uiso 1 1 calc R U
C14 C 0.9712(3) 0.39660(18) 0.57188(16) 0.0444(7) Uani 1 1 d . .
H14A H 0.8919 0.3952 0.5852 0.067 Uiso 1 1 calc R U
H14B H 1.0049 0.4463 0.5800 0.067 Uiso 1 1 calc R U
H14C H 1.0252 0.3614 0.6021 0.067 Uiso 1 1 calc R U
C15 C 0.9581(2) 0.37646(15) 0.49236(14) 0.0324(6) Uani 1 1 d . .
H15 H 0.9069 0.4164 0.4651 0.039 Uiso 1 1 calc R U
C16 C 1.0775(2) 0.38060(17) 0.46568(16) 0.0402(7) Uani 1 1 d . .
H16A H 1.1357 0.3463 0.4940 0.060 Uiso 1 1 calc R U
H16B H 1.1095 0.4309 0.4722 0.060 Uiso 1 1 calc R U
H16C H 1.0634 0.3673 0.4138 0.060 Uiso 1 1 calc R U
C17 C 0.9874(2) 0.24655(14) 0.26544(16) 0.0341(6) Uani 1 1 d . .
H17A H 1.0312 0.2516 0.3162 0.051 Uiso 1 1 calc R U
H17B H 1.0446 0.2363 0.2339 0.051 Uiso 1 1 calc R U
H17C H 0.9296 0.2059 0.2620 0.051 Uiso 1 1 calc R U
C18 C 0.9201(2) 0.31781(13) 0.24102(13) 0.0265(5) Uani 1 1 d . .
H18 H 0.9803 0.3585 0.2435 0.032 Uiso 1 1 calc R U
C19 C 0.8480(3) 0.31234(17) 0.16255(14) 0.0415(7) Uani 1 1 d . .
H19A H 0.7903 0.2716 0.1589 0.062 Uiso 1 1 calc R U
H19B H 0.9031 0.3034 0.1293 0.062 Uiso 1 1 calc R U
H19C H 0.8043 0.3585 0.1491 0.062 Uiso 1 1 calc R U
C20 C 0.81808(19) 0.40502(12) 0.30719(12) 0.0199(5) Uani 1 1 d . .
C21 C 0.8807(2) 0.46922(13) 0.27912(14) 0.0296(5) Uani 1 1 d . .
H21A H 0.8514 0.5155 0.2961 0.044 Uiso 1 1 calc R U
H21B H 0.8635 0.4684 0.2256 0.044 Uiso 1 1 calc R U
H21C H 0.9679 0.4653 0.2975 0.044 Uiso 1 1 calc R U
C22 C 0.6203(2) 0.52792(14) 0.31905(16) 0.0374(6) Uani 1 1 d . .
H22A H 0.6531 0.5334 0.2747 0.056 Uiso 1 1 calc R U
H22B H 0.6064 0.5767 0.3382 0.056 Uiso 1 1 calc R U
H22C H 0.5439 0.5009 0.3073 0.056 Uiso 1 1 calc R U
C23 C 0.7098(2) 0.48538(12) 0.37650(13) 0.0243(5) Uani 1 1 d . .
H23 H 0.7858 0.5148 0.3895 0.029 Uiso 1 1 calc R U
C24 C 0.6588(2) 0.47552(13) 0.44491(14) 0.0326(6) Uani 1 1 d . .
H24A H 0.5811 0.4500 0.4324 0.049 Uiso 1 1 calc R U
H24B H 0.6475 0.5239 0.4658 0.049 Uiso 1 1 calc R U
H24C H 0.7150 0.4463 0.4807 0.049 Uiso 1 1 calc R U
C25 C 0.4371(2) 0.13083(14) 0.28913(14) 0.0292(5) Uani 1 1 d . .
H25A H 0.4220 0.1087 0.2397 0.035 Uiso 1 1 calc R U
H25B H 0.4098 0.1827 0.2841 0.035 Uiso 1 1 calc R U
C26 C 0.4294(3) -0.00423(17) 0.38636(19) 0.0501(8) Uani 1 1 d . .
H26A H 0.5056 0.0101 0.4184 0.075 Uiso 1 1 calc R U
H26B H 0.4459 -0.0353 0.3466 0.075 Uiso 1 1 calc R U
H26C H 0.3803 -0.0318 0.4147 0.075 Uiso 1 1 calc R U
C27 C 0.2016(3) 0.05342(18) 0.28586(18) 0.0488(8) Uani 1 1 d . .
H27A H 0.2181 0.0232 0.2456 0.073 Uiso 1 1 calc R U
H27B H 0.1581 0.0980 0.2661 0.073 Uiso 1 1 calc R U
H27C H 0.1524 0.0252 0.3136 0.073 Uiso 1 1 calc R U
C28 C 0.3155(3) 0.14059(17) 0.42117(17) 0.0505(8) Uani 1 1 d . .
H28A H 0.2763 0.1120 0.4543 0.076 Uiso 1 1 calc R U
H28B H 0.2623 0.1808 0.3996 0.076 Uiso 1 1 calc R U
H28C H 0.3914 0.1610 0.4486 0.076 Uiso 1 1 calc R U
N1 N 0.49954(15) 0.31323(10) 0.34089(10) 0.0206(4) Uani 1 1 d . .
N2 N 0.57585(17) 0.28255(10) 0.45738(10) 0.0218(4) Uani 1 1 d . .
N3 N 0.86257(18) 0.18643(11) 0.44751(12) 0.0297(5) Uani 1 1 d . .
N4 N 0.89006(17) 0.30728(11) 0.47027(10) 0.0250(4) Uani 1 1 d . .
N5 N 0.84005(16) 0.33523(10) 0.29118(10) 0.0201(4) Uani 1 1 d . .
N6 N 0.73960(16) 0.41252(9) 0.35064(10) 0.0181(4) Uani 1 1 d . .
Si1 Si 0.34655(6) 0.07968(4) 0.34730(4) 0.02925(15) Uani 1 1 d . .
S1 S 0.67824(5) 0.17847(3) 0.25101(3) 0.02603(13) Uani 1 1 d . .
S2 S 0.59722(5) 0.12864(3) 0.32730(3) 0.02388(12) Uani 1 1 d . .
Th1 Th 0.71724(2) 0.27657(2) 0.37056(2) 0.01363(3) Uani 1 1 d . .

loop_
_atom_site_aniso_label
_atom_site_aniso_U_11
_atom_site_aniso_U_22
_atom_site_aniso_U_33
_atom_site_aniso_U_23
_atom_site_aniso_U_13
_atom_site_aniso_U_12
C1 0.0425(16) 0.0420(16) 0.0294(14) 0.0037(12) -0.0046(12) 0.0070(13)
C2 0.0229(12) 0.0265(13) 0.0400(15) -0.0001(11) -0.0040(11) 0.0031(10)
C3 0.0273(14) 0.0477(18) 0.071(2) 0.0041(16) -0.0168(14) -0.0016(13)
C4 0.0158(10) 0.0148(11) 0.0373(13) -0.0071(9) 0.0108(10) -0.0036(8)
C5 0.0263(13) 0.0310(14) 0.0560(17) -0.0074(12) 0.0209(12) 0.0021(11)
C6 0.074(2) 0.0552(19) 0.0272(14) -0.0114(13) 0.0249(14) -0.0218(16)
C7 0.0332(13) 0.0327(14) 0.0273(13) -0.0004(10) 0.0185(11) -0.0044(10)
C8 0.0454(16) 0.0496(17) 0.0326(15) 0.0102(13) 0.0158(13) 0.0060(14)
C9 0.0548(18) 0.0308(15) 0.0529(18) 0.0135(13) 0.0146(15) 0.0048(13)
C10 0.0384(15) 0.0295(14) 0.0584(19) 0.0124(13) 0.0133(14) 0.0093(12)
C11 0.074(2) 0.0308(16) 0.065(2) 0.0058(14) 0.0329(18) 0.0157(15)
C12 0.0190(11) 0.0459(15) 0.0209(12) 0.0045(11) 0.0086(9) 0.0009(11)
C13 0.0269(14) 0.0536(18) 0.0393(16) 0.0062(13) 0.0016(12) 0.0072(12)
C14 0.0360(15) 0.0533(18) 0.0443(17) -0.0139(14) 0.0090(13) -0.0080(13)
C15 0.0252(12) 0.0369(14) 0.0338(14) -0.0075(11) 0.0031(11) -0.0092(11)
C16 0.0277(13) 0.0497(17) 0.0449(16) -0.0069(13) 0.0112(12) -0.0126(12)
C17 0.0283(13) 0.0301(13) 0.0502(16) -0.0103(12) 0.0226(12) -0.0022(11)
C18 0.0243(12) 0.0299(13) 0.0301(13) -0.0064(10) 0.0169(10) -0.0069(10)
C19 0.0441(16) 0.0565(18) 0.0296(14) -0.0096(13) 0.0208(12) -0.0079(14)
C20 0.0195(11) 0.0203(11) 0.0195(11) 0.0022(9) 0.0029(9) -0.0042(9)
C21 0.0333(13) 0.0223(12) 0.0366(14) 0.0029(10) 0.0151(11) -0.0052(10)
C22 0.0342(14) 0.0214(13) 0.0567(18) 0.0086(12) 0.0099(13) 0.0054(11)
C23 0.0231(12) 0.0136(11) 0.0371(14) -0.0023(9) 0.0086(10) -0.0026(9)
C24 0.0385(14) 0.0204(12) 0.0435(15) -0.0120(11) 0.0193(12) -0.0012(10)
C25 0.0262(12) 0.0263(13) 0.0355(14) -0.0026(10) 0.0076(10) -0.0084(10)
C26 0.0499(18) 0.0398(17) 0.068(2) 0.0180(15) 0.0295(16) -0.0011(14)
C27 0.0351(15) 0.0498(18) 0.063(2) -0.0088(15) 0.0123(14) -0.0202(14)
C28 0.0581(19) 0.0456(18) 0.0561(19) -0.0174(15) 0.0311(16) -0.0163(15)
N1 0.0144(9) 0.0194(10) 0.0273(10) -0.0045(8) 0.0022(8) -0.0005(7)
N2 0.0211(10) 0.0224(10) 0.0247(10) -0.0028(8) 0.0114(8) -0.0029(8)
N3 0.0273(11) 0.0227(11) 0.0405(12) 0.0079(9) 0.0103(9) 0.0072(8)
N4 0.0193(9) 0.0301(11) 0.0256(10) -0.0040(8) 0.0048(8) -0.0033(8)
N5 0.0212(9) 0.0195(9) 0.0220(9) -0.0033(8) 0.0103(8) -0.0026(7)
N6 0.0209(9) 0.0124(9) 0.0222(9) 0.0014(7) 0.0069(8) -0.0017(7)
Si1 0.0286(3) 0.0226(3) 0.0396(4) -0.0052(3) 0.0140(3) -0.0088(3)
S1 0.0298(3) 0.0231(3) 0.0292(3) -0.0105(2) 0.0153(2) -0.0083(2)
S2 0.0255(3) 0.0170(3) 0.0314(3) -0.0050(2) 0.0110(2) -0.0046(2)
Th1 0.01362(4) 0.01119(4) 0.01726(5) -0.00207(3) 0.00589(3) -0.00150(3)

loop_
_atom_type_symbol
_atom_type_description
_atom_type_scat_dispersion_real
_atom_type_scat_dispersion_imag
_atom_type_scat_source
C C 0.0033 0.0016 'International Tables Vol C Tables 4.2.6.8 and 6.1.1.4'
H H 0.0000 0.0000 'International Tables Vol C Tables 4.2.6.8 and 6.1.1.4'
N N 0.0061 0.0033 'International Tables Vol C Tables 4.2.6.8 and 6.1.1.4'
Si Si 0.0817 0.0704 'International Tables Vol C Tables 4.2.6.8 and 6.1.1.4'
S S 0.1246 0.1234 'International Tables Vol C Tables 4.2.6.8 and 6.1.1.4'
Th Th -7.2400 8.8979 'International Tables Vol C Tables 4.2.6.8 and 6.1.1.4'

loop_
_geom_angle_atom_site_label_1
_geom_angle_atom_site_label_2
_geom_angle_atom_site_label_3
_geom_angle
C2 C1 H1A 109.5
C2 C1 H1B 109.5
H1A C1 H1B 109.5
C2 C1 H1C 109.5
H1A C1 H1C 109.5
H1B C1 H1C 109.5
N1 C2 C1 108.4(2)
N1 C2 C3 113.9(2)
C1 C2 C3 109.6(2)
N1 C2 H2 108.3
C1 C2 H2 108.3
C3 C2 H2 108.3
C2 C3 H3A 109.5
C2 C3 H3B 109.5
H3A C3 H3B 109.5
C2 C3 H3C 109.5
H3A C3 H3C 109.5
H3B C3 H3C 109.5
N2 C4 N1 114.68(19)
N2 C4 C5 122.3(2)
N1 C4 C5 123.0(2)
N2 C4 Th1 58.08(11)
N1 C4 Th1 58.09(11)
C5 C4 Th1 167.02(16)
C4 C5 H5A 109.5
C4 C5 H5B 109.5
H5A C5 H5B 109.5
C4 C5 H5C 109.5
H5A C5 H5C 109.5
H5B C5 H5C 109.5
C7 C6 H6A 109.5
C7 C6 H6B 109.5
H6A C6 H6B 109.5
C7 C6 H6C 109.5
H6A C6 H6C 109.5
H6B C6 H6C 109.5
N2 C7 C8 108.1(2)
N2 C7 C6 112.3(2)
C8 C7 C6 110.9(2)
N2 C7 H7 108.5
C8 C7 H7 108.5
C6 C7 H7 108.5
C7 C8 H8A 109.5
C7 C8 H8B 109.5
H8A C8 H8B 109.5
C7 C8 H8C 109.5
H8A C8 H8C 109.5
H8B C8 H8C 109.5
C10 C9 H9A 109.5
C10 C9 H9B 109.5
H9A C9 H9B 109.5
C10 C9 H9C 109.5
H9A C9 H9C 109.5
H9B C9 H9C 109.5
N3 C10 C11 111.5(2)
N3 C10 C9 111.9(2)
C11 C10 C9 111.6(3)
N3 C10 H10 107.2
C11 C10 H10 107.2
C9 C10 H10 107.2
C10 C11 H11A 109.5
C10 C11 H11B 109.5
H11A C11 H11B 109.5
C10 C11 H11C 109.5
H11A C11 H11C 109.5
H11B C11 H11C 109.5
N4 C12 N3 114.8(2)
N4 C12 C13 122.6(2)
N3 C12 C13 122.5(2)
N4 C12 Th1 56.06(12)
N3 C12 Th1 59.27(12)
C13 C12 Th1 173.71(17)
C12 C13 H13A 109.5
C12 C13 H13B 109.5
H13A C13 H13B 109.5
C12 C13 H13C 109.5
H13A C13 H13C 109.5
H13B C13 H13C 109.5
C15 C14 H14A 109.5
C15 C14 H14B 109.5
H14A C14 H14B 109.5
C15 C14 H14C 109.5
H14A C14 H14C 109.5
H14B C14 H14C 109.5
N4 C15 C14 114.8(2)
N4 C15 C16 113.1(2)
C14 C15 C16 113.1(2)
N4 C15 H15 104.9
C14 C15 H15 104.9
C16 C15 H15 104.9
C15 C16 H16A 109.5
C15 C16 H16B 109.5
H16A C16 H16B 109.5
C15 C16 H16C 109.5
H16A C16 H16C 109.5
H16B C16 H16C 109.5
C18 C17 H17A 109.5
C18 C17 H17B 109.5
H17A C17 H17B 109.5
C18 C17 H17C 109.5
H17A C17 H17C 109.5
H17B C17 H17C 109.5
N5 C18 C17 109.21(19)
N5 C18 C19 110.36(19)
C17 C18 C19 111.6(2)
N5 C18 H18 108.5
C17 C18 H18 108.5
C19 C18 H18 108.5
C18 C19 H19A 109.5
C18 C19 H19B 109.5
H19A C19 H19B 109.5
C18 C19 H19C 109.5
H19A C19 H19C 109.5
H19B C19 H19C 109.5
N6 C20 N5 114.37(19)
N6 C20 C21 123.6(2)
N5 C20 C21 122.0(2)
N6 C20 Th1 58.17(11)
N5 C20 Th1 56.35(11)
C21 C20 Th1 174.79(16)
C20 C21 H21A 109.5
C20 C21 H21B 109.5
H21A C21 H21B 109.5
C20 C21 H21C 109.5
H21A C21 H21C 109.5
H21B C21 H21C 109.5
C23 C22 H22A 109.5
C23 C22 H22B 109.5
H22A C22 H22B 109.5
C23 C22 H22C 109.5
H22A C22 H22C 109.5
H22B C22 H22C 109.5
N6 C23 C24 108.87(18)
N6 C23 C22 112.8(2)
C24 C23 C22 109.8(2)
N6 C23 H23 108.4
C24 C23 H23 108.4
C22 C23 H23 108.4
C23 C24 H24A 109.5
C23 C24 H24B 109.5
H24A C24 H24B 109.5
C23 C24 H24C 109.5
H24A C24 H24C 109.5
H24B C24 H24C 109.5
S2 C25 Si1 112.47(13)
S2 C25 H25A 109.1
Si1 C25 H25A 109.1
S2 C25 H25B 109.1
Si1 C25 H25B 109.1
H25A C25 H25B 107.8
Si1 C26 H26A 109.5
Si1 C26 H26B 109.5
H26A C26 H26B 109.5
Si1 C26 H26C 109.5
H26A C26 H26C 109.5
H26B C26 H26C 109.5
Si1 C27 H27A 109.5
Si1 C27 H27B 109.5
H27A C27 H27B 109.5
Si1 C27 H27C 109.5
H27A C27 H27C 109.5
H27B C27 H27C 109.5
Si1 C28 H28A 109.5
Si1 C28 H28B 109.5
H28A C28 H28B 109.5
Si1 C28 H28C 109.5
H28A C28 H28C 109.5
H28B C28 H28C 109.5
C4 N1 C2 122.06(19)
C4 N1 Th1 95.10(13)
C2 N1 Th1 137.01(15)
C4 N2 C7 121.52(19)
C4 N2 Th1 95.11(13)
C7 N2 Th1 142.76(15)
C12 N3 C10 119.6(2)
C12 N3 Th1 93.84(14)
C10 N3 Th1 145.61(18)
C12 N4 C15 125.6(2)
C12 N4 Th1 97.61(15)
C15 N4 Th1 133.21(16)
C20 N5 C18 121.03(18)
C20 N5 Th1 96.91(13)
C18 N5 Th1 142.04(14)
C20 N6 C23 121.37(18)
C20 N6 Th1 95.18(13)
C23 N6 Th1 142.78(14)
C28 Si1 C26 110.69(16)
C28 Si1 C27 109.43(15)
C26 Si1 C27 110.07(15)
C28 Si1 C25 110.10(13)
C26 Si1 C25 109.83(12)
C27 Si1 C25 106.62(13)
S2 S1 Th1 75.43(2)
C25 S2 S1 105.73(8)
C25 S2 Th1 116.29(8)
S1 S2 Th1 63.73(2)
N5 Th1 N4 84.19(6)
N5 Th1 N2 151.99(6)
N4 Th1 N2 90.88(6)
N5 Th1 N1 113.74(6)
N4 Th1 N1 134.31(6)
N2 Th1 N1 53.15(6)
N5 Th1 N6 53.34(6)
N4 Th1 N6 78.60(6)
N2 Th1 N6 98.66(6)
N1 Th1 N6 80.29(6)
N5 Th1 N3 103.70(6)
N4 Th1 N3 53.06(7)
N2 Th1 N3 95.03(6)
N1 Th1 N3 142.11(6)
N6 Th1 N3 129.83(6)
N5 Th1 S1 79.22(4)
N4 Th1 S1 135.25(5)
N2 Th1 S1 121.54(4)
N1 Th1 S1 90.28(4)
N6 Th1 S1 120.42(4)
N3 Th1 S1 91.14(5)
N5 Th1 C4 133.54(6)
N4 Th1 C4 111.45(6)
N2 Th1 C4 26.81(6)
N1 Th1 C4 26.81(6)
N6 Th1 C4 85.98(6)
N3 Th1 C4 120.91(7)
S1 Th1 C4 110.08(4)
N5 Th1 C20 26.74(6)
N4 Th1 C20 79.18(6)
N2 Th1 C20 125.28(6)
N1 Th1 C20 98.41(6)
N6 Th1 C20 26.65(6)
N3 Th1 C20 118.40(6)
S1 Th1 C20 101.06(4)
C4 Th1 C20 110.73(6)
N5 Th1 C12 92.28(6)
N4 Th1 C12 26.33(7)
N2 Th1 C12 95.39(6)
N1 Th1 C12 148.27(6)
N6 Th1 C12 103.52(7)
N3 Th1 C12 26.89(7)
S1 Th1 C12 113.17(5)
C4 Th1 C12 121.46(6)
C20 Th1 C12 97.64(6)
N5 Th1 S2 119.76(4)
N4 Th1 S2 129.82(5)
N2 Th1 S2 84.25(4)
N1 Th1 S2 79.00(4)
N6 Th1 S2 151.53(4)
N3 Th1 S2 77.60(5)
S1 Th1 S2 40.842(16)
C4 Th1 S2 84.30(4)
C20 Th1 S2 141.23(4)
C12 Th1 S2 104.39(5)

loop_
_geom_bond_atom_site_label_1
_geom_bond_atom_site_label_2
_geom_bond_distance
C1 C2 1.515(4)
C1 H1A 0.9800
C1 H1B 0.9800
C1 H1C 0.9800
C2 N1 1.467(3)
C2 C3 1.537(3)
C2 H2 1.0000
C3 H3A 0.9800
C3 H3B 0.9800
C3 H3C 0.9800
C4 N2 1.331(3)
C4 N1 1.332(3)
C4 C5 1.515(3)
C4 Th1 2.940(2)
C5 H5A 0.9800
C5 H5B 0.9800
C5 H5C 0.9800
C6 C7 1.518(4)
C6 H6A 0.9800
C6 H6B 0.9800
C6 H6C 0.9800
C7 N2 1.467(3)
C7 C8 1.514(4)
C7 H7 1.0000
C8 H8A 0.9800
C8 H8B 0.9800
C8 H8C 0.9800
C9 C10 1.508(4)
C9 H9A 0.9800
C9 H9B 0.9800
C9 H9C 0.9800
C10 N3 1.469(3)
C10 C11 1.502(4)
C10 H10 1.0000
C11 H11A 0.9800
C11 H11B 0.9800
C11 H11C 0.9800
C12 N4 1.323(3)
C12 N3 1.340(3)
C12 C13 1.521(3)
C12 Th1 2.957(2)
C13 H13A 0.9800
C13 H13B 0.9800
C13 H13C 0.9800
C14 C15 1.508(4)
C14 H14A 0.9800
C14 H14B 0.9800
C14 H14C 0.9800
C15 N4 1.487(3)
C15 C16 1.537(3)
C15 H15 1.0000
C16 H16A 0.9800
C16 H16B 0.9800
C16 H16C 0.9800
C17 C18 1.523(4)
C17 H17A 0.9800
C17 H17B 0.9800
C17 H17C 0.9800
C18 N5 1.467(3)
C18 C19 1.529(4)
C18 H18 1.0000
C19 H19A 0.9800
C19 H19B 0.9800
C19 H19C 0.9800
C20 N6 1.328(3)
C20 N5 1.337(3)
C20 C21 1.513(3)
C20 Th1 2.950(2)
C21 H21A 0.9800
C21 H21B 0.9800
C21 H21C 0.9800
C22 C23 1.527(3)
C22 H22A 0.9800
C22 H22B 0.9800
C22 H22C 0.9800
C23 N6 1.471(3)
C23 C24 1.517(3)
C23 H23 1.0000
C24 H24A 0.9800
C24 H24B 0.9800
C24 H24C 0.9800
C25 S2 1.809(2)
C25 Si1 1.885(2)
C25 H25A 0.9900
C25 H25B 0.9900
C26 Si1 1.858(3)
C26 H26A 0.9800
C26 H26B 0.9800
C26 H26C 0.9800
C27 Si1 1.863(3)
C27 H27A 0.9800
C27 H27B 0.9800
C27 H27C 0.9800
C28 Si1 1.858(3)
C28 H28A 0.9800
C28 H28B 0.9800
C28 H28C 0.9800
N1 Th1 2.5057(17)
N2 Th1 2.5054(18)
N3 Th1 2.5473(19)
N4 Th1 2.4748(19)
N5 Th1 2.4734(17)
N6 Th1 2.5164(17)
S1 S2 2.0569(8)
S1 Th1 2.8204(6)
S2 Th1 3.0440(6)
